data_7126306
loop_
_publ_author_name
'Deka, Jugal Kishore Rai'
'Sahariah, Biswajit'
'Baruah, Kalpita'
'Bar, Arun Kumar'
'Sarma, Bani Kanta'

_publ_section_title
;
 Conformational control of N-methyl-N,N'-diacylhydrazines by noncovalent
 carbon bonding in solution.
;
_journal_issue 36
_journal_name_full 'Chemical communications (Cambridge, England)'
_journal_page_first 4874
_journal_page_last 4877
_journal_paper_doi 10.1039/d0cc00943a
_journal_volume 56
_journal_year 2020
_chemical_formula_moiety 'C10 H12 N2 O2'
_chemical_formula_sum 'C10 H12 N2 O2'
_chemical_formula_weight 192.22
_space_group_crystal_system orthorhombic
_space_group_IT_number 33
_space_group_name_Hall 'P 2c -2n'
_space_group_name_H-M_alt 'P n a 21'
_atom_sites_solution_hydrogens mixed
_audit_creation_method SHELXL-2014/7
_audit_update_record
;
2020-01-17 deposited with the CCDC.	2020-03-30 downloaded from the CCDC.
;
_cell_angle_alpha 90
_cell_angle_beta 90
_cell_angle_gamma 90
_cell_formula_units_Z 4
_cell_length_a 8.8720(4)
_cell_length_b 12.3858(7)
_cell_length_c 9.6316(5)
_cell_measurement_reflns_used 4247
_cell_measurement_temperature 297(2)
_cell_measurement_theta_max 26.36
_cell_measurement_theta_min 2.82
_cell_volume 1058.39(9)
_computing_cell_refinement 'Bruker SAINT'
_computing_data_collection 'Bruker APEX2'
_computing_data_reduction 'Bruker SAINT'
_computing_molecular_graphics 'Bruker SHELXTL'
_computing_publication_material 'Bruker SHELXTL'
_computing_structure_refinement 'SHELXL-2014/7 (Sheldrick, 2014)'
_computing_structure_solution 'SHELXS-97 (Sheldrick 2008)'
_diffrn_ambient_temperature 297(2)
_diffrn_measured_fraction_theta_full 0.993
_diffrn_measured_fraction_theta_max 0.994
_diffrn_measurement_device_type 'Bruker APEX-II CCD'
_diffrn_measurement_method '\f and \w scans'
_diffrn_radiation_type MoK\a
_diffrn_radiation_wavelength 0.71073
_diffrn_reflns_av_R_equivalents 0.0390
_diffrn_reflns_av_unetI/netI 0.0233
_diffrn_reflns_Laue_measured_fraction_full 0.993
_diffrn_reflns_Laue_measured_fraction_max 0.994
_diffrn_reflns_limit_h_max 10
_diffrn_reflns_limit_h_min -10
_diffrn_reflns_limit_k_max 15
_diffrn_reflns_limit_k_min -15
_diffrn_reflns_limit_l_max 11
_diffrn_reflns_limit_l_min -11
_diffrn_reflns_number 14257
_diffrn_reflns_point_group_measured_fraction_full 0.970
_diffrn_reflns_point_group_measured_fraction_max 0.967
_diffrn_reflns_theta_full 25.242
_diffrn_reflns_theta_max 26.021
_diffrn_reflns_theta_min 2.824
_diffrn_source X-ray
_exptl_absorpt_coefficient_mu 0.086
_exptl_absorpt_correction_T_max 0.986
_exptl_absorpt_correction_T_min 0.981
_exptl_absorpt_correction_type multi-scan
_exptl_absorpt_process_details SADABS
_exptl_crystal_colour colourless
_exptl_crystal_density_diffrn 1.206
_exptl_crystal_description block
_exptl_crystal_F_000 408
_exptl_crystal_size_max 0.270
_exptl_crystal_size_mid 0.175
_exptl_crystal_size_min 0.155
_exptl_transmission_factor_max 0.990
_exptl_transmission_factor_min 0.980
_refine_diff_density_max 0.299
_refine_diff_density_min -0.111
_refine_diff_density_rms 0.028
_refine_ls_abs_structure_details
;
 Flack x determined using 643 quotients [(I+)-(I-)]/[(I+)+(I-)]
 (Parsons, Flack and Wagner, Acta Cryst. B69 (2013) 249-259).
;
_refine_ls_abs_structure_Flack -0.3(5)
_refine_ls_extinction_method none
_refine_ls_goodness_of_fit_ref 1.033
_refine_ls_hydrogen_treatment mixed
_refine_ls_matrix_type full
_refine_ls_number_parameters 133
_refine_ls_number_reflns 2021
_refine_ls_number_restraints 1
_refine_ls_restrained_S_all 1.033
_refine_ls_R_factor_all 0.0558
_refine_ls_R_factor_gt 0.0444
_refine_ls_shift/su_max 0.000
_refine_ls_shift/su_mean 0.000
_refine_ls_structure_factor_coef Fsqd
_refine_ls_weighting_details 'w=1/[\s^2^(Fo^2^)+(0.0563P)^2^+0.2322P] where P=(Fo^2^+2Fc^2^)/3'
_refine_ls_weighting_scheme calc
_refine_ls_wR_factor_gt 0.1110
_refine_ls_wR_factor_ref 0.1218
_reflns_Friedel_coverage 0.832
_reflns_Friedel_fraction_full 0.944
_reflns_Friedel_fraction_max 0.937
_reflns_number_gt 1699
_reflns_number_total 2021
_reflns_threshold_expression 'I > 2\s(I)'
_cod_data_source_file d0cc00943a2.cif
_cod_data_source_block Ph-NH_NMe-Me
_cod_depositor_comments
;
The following automatic conversions were performed:

data item '_exptl_absorpt_correction_type' value 'Multi-scan' was
changed to 'multi-scan' in accordance with the
/home/data/users/saulius/crontab/automatic-downloads/rss-feeds/RSC/lib/dictionaries/cif_core.dic
dictionary named 'cif_core.dic' version 2.4.2 last updated on
2011-04-26.

Automatic conversion script
Id: cif_fix_values 7556 2019-12-06 15:28:31Z antanas 

 Adding full bibliography for 7126305--7126311.cif.
;
_cod_database_code 7126306
_shelx_shelxl_version_number 2014/7
_shelx_space_group_comment
;
The symmetry employed for this shelxl refinement is uniquely defined
by the following loop, which should always be used as a source of
symmetry information in preference to the above space-group names.
They are only intended as comments.
;
_shelx_estimated_absorpt_t_min 0.980
_shelx_estimated_absorpt_t_max 0.990

loop_
_space_group_symop_operation_xyz
'x, y, z'
'-x, -y, z+1/2'
'x+1/2, -y+1/2, z'
'-x+1/2, y+1/2, z+1/2'

loop_
_atom_site_label
_atom_site_type_symbol
_atom_site_fract_x
_atom_site_fract_y
_atom_site_fract_z
_atom_site_U_iso_or_equiv
_atom_site_adp_type
_atom_site_occupancy
_atom_site_site_symmetry_order
_atom_site_calc_flag
_atom_site_refinement_flags_posn
_atom_site_refinement_flags_adp
_atom_site_refinement_flags_occupancy
_atom_site_disorder_assembly
_atom_site_disorder_group
O1 O 0.6241(2) 0.18918(19) 0.4287(3) 0.0618(6) Uani 1 1 d . . . . .
O2 O 0.6392(4) 0.4458(3) 0.1554(3) 0.0907(9) Uani 1 1 d . . . . .
N1 N 0.4394(3) 0.3106(3) 0.4125(3) 0.0704(9) Uani 1 1 d . . . . .
C7 C 0.5107(3) 0.2295(2) 0.4768(3) 0.0494(7) Uani 1 1 d . . . . .
C1 C 0.4406(3) 0.1911(2) 0.6086(3) 0.0477(7) Uani 1 1 d . . . . .
N2 N 0.4871(3) 0.3433(3) 0.2799(4) 0.0742(9) Uani 1 1 d . . . . .
C6 C 0.3427(4) 0.2525(3) 0.6862(3) 0.0584(8) Uani 1 1 d . . . . .
H6 H 0.3200 0.3226 0.6585 0.070 Uiso 1 1 calc R U . . .
C5 C 0.2780(4) 0.2111(4) 0.8046(4) 0.0752(10) Uani 1 1 d . . . . .
H5 H 0.2114 0.2528 0.8565 0.090 Uiso 1 1 calc R U . . .
C2 C 0.4776(4) 0.0882(3) 0.6528(4) 0.0696(10) Uani 1 1 d . . . . .
H2 H 0.5466 0.0469 0.6031 0.084 Uiso 1 1 calc R U . . .
C9 C 0.5899(4) 0.4205(3) 0.2694(4) 0.0693(10) Uani 1 1 d . . . . .
C4 C 0.3123(5) 0.1076(4) 0.8458(5) 0.0872(13) Uani 1 1 d . . . . .
H4 H 0.2678 0.0788 0.9250 0.105 Uiso 1 1 calc R U . . .
C8 C 0.4359(6) 0.2806(4) 0.1632(5) 0.1026(16) Uani 1 1 d . . . . .
H8A H 0.4526 0.3204 0.0791 0.154 Uiso 1 1 calc R U . . .
H8B H 0.3302 0.2658 0.1732 0.154 Uiso 1 1 calc R U . . .
H8C H 0.4906 0.2138 0.1596 0.154 Uiso 1 1 calc R U . . .
C3 C 0.4113(6) 0.0474(3) 0.7710(5) 0.0911(13) Uani 1 1 d . . . . .
H3 H 0.4346 -0.0222 0.8000 0.109 Uiso 1 1 calc R U . . .
C10 C 0.6407(5) 0.4749(4) 0.4016(5) 0.0866(13) Uani 1 1 d . . . . .
H10A H 0.7223 0.5234 0.3814 0.130 Uiso 1 1 calc R U . . .
H10B H 0.6740 0.4212 0.4667 0.130 Uiso 1 1 calc R U . . .
H10C H 0.5582 0.5148 0.4408 0.130 Uiso 1 1 calc R U . . .
H50 H 0.334(4) 0.326(3) 0.430(5) 0.074(10) Uiso 1 1 d . . . . .

loop_
_atom_site_aniso_label
_atom_site_aniso_U_11
_atom_site_aniso_U_22
_atom_site_aniso_U_33
_atom_site_aniso_U_23
_atom_site_aniso_U_13
_atom_site_aniso_U_12
O1 0.0518(11) 0.0753(14) 0.0583(14) -0.0070(12) 0.0076(11) 0.0018(10)
O2 0.1007(19) 0.107(2) 0.0644(17) 0.0205(16) 0.0305(16) -0.0153(17)
N1 0.0556(15) 0.092(2) 0.0635(19) 0.0330(16) 0.0177(15) 0.0096(15)
C7 0.0427(13) 0.0567(15) 0.0486(18) 0.0019(14) 0.0011(12) -0.0027(13)
C1 0.0507(15) 0.0516(15) 0.0409(15) 0.0030(13) -0.0021(12) -0.0055(13)
N2 0.0710(17) 0.090(2) 0.0614(19) 0.0151(18) 0.0097(17) -0.0025(16)
C6 0.0595(17) 0.0681(19) 0.0474(18) 0.0045(16) 0.0019(15) 0.0043(16)
C5 0.079(2) 0.101(3) 0.046(2) 0.0059(19) 0.0089(19) 0.005(2)
C2 0.084(2) 0.0591(18) 0.066(2) 0.0074(18) 0.006(2) 0.0070(17)
C9 0.068(2) 0.071(2) 0.069(2) 0.015(2) 0.0170(19) 0.0057(17)
C4 0.093(3) 0.111(3) 0.058(2) 0.029(2) 0.013(2) -0.016(3)
C8 0.121(4) 0.123(4) 0.064(3) 0.013(3) -0.023(3) -0.039(3)
C3 0.131(4) 0.067(2) 0.075(3) 0.034(2) 0.007(3) -0.006(2)
C10 0.111(3) 0.075(2) 0.074(3) 0.000(2) 0.008(3) -0.011(2)

loop_
_atom_type_symbol
_atom_type_description
_atom_type_scat_dispersion_real
_atom_type_scat_dispersion_imag
_atom_type_scat_source
C C 0.0033 0.0016 'International Tables Vol C Tables 4.2.6.8 and 6.1.1.4'
H H 0.0000 0.0000 'International Tables Vol C Tables 4.2.6.8 and 6.1.1.4'
N N 0.0061 0.0033 'International Tables Vol C Tables 4.2.6.8 and 6.1.1.4'
O O 0.0106 0.0060 'International Tables Vol C Tables 4.2.6.8 and 6.1.1.4'

loop_
_geom_angle_atom_site_label_1
_geom_angle_atom_site_label_2
_geom_angle_atom_site_label_3
_geom_angle
_geom_angle_site_symmetry_1
_geom_angle_site_symmetry_3
_geom_angle_publ_flag
C7 N1 N2 119.6(3) . . ?
C7 N1 H50 122(2) . . ?
N2 N1 H50 113(3) . . ?
O1 C7 N1 121.5(3) . . ?
O1 C7 C1 122.6(3) . . ?
N1 C7 C1 115.8(2) . . ?
C6 C1 C2 119.5(3) . . ?
C6 C1 C7 123.4(3) . . ?
C2 C1 C7 117.1(3) . . ?
C9 N2 N1 119.0(4) . . ?
C9 N2 C8 123.2(4) . . ?
N1 N2 C8 117.3(3) . . ?
C1 C6 C5 120.6(3) . . ?
C1 C6 H6 119.7 . . ?
C5 C6 H6 119.7 . . ?
C6 C5 C4 119.6(4) . . ?
C6 C5 H5 120.2 . . ?
C4 C5 H5 120.2 . . ?
C3 C2 C1 119.4(4) . . ?
C3 C2 H2 120.3 . . ?
C1 C2 H2 120.3 . . ?
O2 C9 N2 119.9(4) . . ?
O2 C9 C10 122.4(4) . . ?
N2 C9 C10 117.6(3) . . ?
C3 C4 C5 120.1(4) . . ?
C3 C4 H4 120.0 . . ?
C5 C4 H4 120.0 . . ?
N2 C8 H8A 109.5 . . ?
N2 C8 H8B 109.5 . . ?
H8A C8 H8B 109.5 . . ?
N2 C8 H8C 109.5 . . ?
H8A C8 H8C 109.5 . . ?
H8B C8 H8C 109.5 . . ?
C4 C3 C2 120.9(4) . . ?
C4 C3 H3 119.5 . . ?
C2 C3 H3 119.5 . . ?
C9 C10 H10A 109.5 . . ?
C9 C10 H10B 109.5 . . ?
H10A C10 H10B 109.5 . . ?
C9 C10 H10C 109.5 . . ?
H10A C10 H10C 109.5 . . ?
H10B C10 H10C 109.5 . . ?

loop_
_geom_bond_atom_site_label_1
_geom_bond_atom_site_label_2
_geom_bond_distance
_geom_bond_site_symmetry_2
_geom_bond_publ_flag
O1 C7 1.215(3) . ?
O2 C9 1.222(5) . ?
N1 C7 1.339(4) . ?
N1 N2 1.405(4) . ?
N1 H50 0.97(4) . ?
C7 C1 1.491(4) . ?
C1 C6 1.375(4) . ?
C1 C2 1.384(4) . ?
N2 C9 1.326(5) . ?
N2 C8 1.439(6) . ?
C6 C5 1.376(5) . ?
C6 H6 0.9300 . ?
C5 C4 1.376(6) . ?
C5 H5 0.9300 . ?
C2 C3 1.377(5) . ?
C2 H2 0.9300 . ?
C9 C10 1.509(6) . ?
C4 C3 1.359(6) . ?
C4 H4 0.9300 . ?
C8 H8A 0.9600 . ?
C8 H8B 0.9600 . ?
C8 H8C 0.9600 . ?
C3 H3 0.9300 . ?
C10 H10A 0.9600 . ?
C10 H10B 0.9600 . ?
C10 H10C 0.9600 . ?
